data_7120153
loop_
_publ_author_name
'Liu, Sijie'
'sun, zhihua'
'Ji, Chengmin'
'li, lina'
'Zhao, Sangen'
'Luo, Junhua'

_publ_section_title
;
 Exceptional bi-step switching of quadratic nonlinear optical properties
 in a one-dimensional channel compound
;
_journal_name_full 'Chem. Commun.'
_journal_paper_doi 10.1039/C7CC02625K
_journal_year 2017
_chemical_formula_sum 'C4 H18 N2 O5 S'
_chemical_formula_weight 206.26
_chemical_name_systematic
; 
 ? 
;
_space_group_IT_number 62
_symmetry_cell_setting orthorhombic
_symmetry_space_group_name_Hall '-P 2ac 2n'
_symmetry_space_group_name_H-M 'P n m a'
_atom_sites_solution_hydrogens geom
_atom_sites_solution_primary direct
_atom_sites_solution_secondary difmap
_audit_creation_method SHELXL-97
_audit_update_record
;
2017-03-22 deposited with the CCDC.
2017-05-19 downloaded from the CCDC.
;
_cell_angle_alpha 90.00
_cell_angle_beta 90.00
_cell_angle_gamma 90.00
_cell_formula_units_Z 4
_cell_length_a 10.4802(7)
_cell_length_b 6.3738(4)
_cell_length_c 14.7815(11)
_cell_measurement_reflns_used 980
_cell_measurement_temperature 230(2)
_cell_measurement_theta_max 74.34
_cell_measurement_theta_min 7.33
_cell_volume 987.38(12)
_computing_structure_refinement 'SHELXL-97 (Sheldrick, 1997)'
_computing_structure_solution 'SHELXS-97 (Sheldrick, 1990)'
_diffrn_ambient_temperature 230(2)
_diffrn_measured_fraction_theta_full 0.998
_diffrn_measured_fraction_theta_max 0.998
_diffrn_measurement_device_type 'SuperNova, Dual, Cu at zero, Atlas'
_diffrn_radiation_monochromator graphite
_diffrn_radiation_source 'fine-focus sealed tube'
_diffrn_radiation_type CuK\a
_diffrn_radiation_wavelength 1.54184
_diffrn_reflns_av_R_equivalents 0.0310
_diffrn_reflns_av_sigmaI/netI 0.0322
_diffrn_reflns_limit_h_max 12
_diffrn_reflns_limit_h_min -13
_diffrn_reflns_limit_k_max 7
_diffrn_reflns_limit_k_min -7
_diffrn_reflns_limit_l_max 18
_diffrn_reflns_limit_l_min -10
_diffrn_reflns_number 3038
_diffrn_reflns_theta_full 74.34
_diffrn_reflns_theta_max 74.34
_diffrn_reflns_theta_min 7.33
_exptl_absorpt_coefficient_mu 2.920
_exptl_crystal_colour colourless
_exptl_crystal_density_diffrn 1.388
_exptl_crystal_density_method 'not measured'
_exptl_crystal_description block
_exptl_crystal_F_000 448
_refine_diff_density_max 0.383
_refine_diff_density_min -0.310
_refine_diff_density_rms 0.056
_refine_ls_extinction_coef 0.038(2)
_refine_ls_extinction_expression Fc^*^=kFc[1+0.001xFc^2^\l^3^/sin(2\q)]^-1/4^
_refine_ls_extinction_method SHELXL
_refine_ls_goodness_of_fit_ref 1.138
_refine_ls_hydrogen_treatment mixed
_refine_ls_matrix_type full
_refine_ls_number_parameters 81
_refine_ls_number_reflns 1094
_refine_ls_number_restraints 0
_refine_ls_restrained_S_all 1.138
_refine_ls_R_factor_all 0.0403
_refine_ls_R_factor_gt 0.0363
_refine_ls_shift/su_max 0.000
_refine_ls_shift/su_mean 0.000
_refine_ls_structure_factor_coef Fsqd
_refine_ls_weighting_details 'calc w=1/[\s^2^(Fo^2^)+(0.0450P)^2^+0.4501P] where P=(Fo^2^+2Fc^2^)/3'
_refine_ls_weighting_scheme calc
_refine_ls_wR_factor_gt 0.0966
_refine_ls_wR_factor_ref 0.0988
_reflns_number_gt 980
_reflns_number_total 1094
_reflns_threshold_expression >2sigma(I)
_cod_data_source_file c7cc02625k2.cif
_cod_data_source_block RTP-230K
_cod_original_sg_symbol_H-M Pnma
_cod_database_code 7120153

loop_
_symmetry_equiv_pos_as_xyz
'x, y, z'
'-x+1/2, -y, z+1/2'
'x+1/2, -y+1/2, -z+1/2'
'-x, y+1/2, -z'
'-x, -y, -z'
'x-1/2, y, -z-1/2'
'-x-1/2, y-1/2, z-1/2'
'x, -y-1/2, z'

loop_
_atom_site_label
_atom_site_type_symbol
_atom_site_fract_x
_atom_site_fract_y
_atom_site_fract_z
_atom_site_U_iso_or_equiv
_atom_site_adp_type
_atom_site_occupancy
_atom_site_symmetry_multiplicity
_atom_site_calc_flag
_atom_site_refinement_flags
S1 S 0.70261(5) 0.2500 0.41070(4) 0.0209(3) Uani 1 2 d S
O2 O 0.7513(2) 0.2500 0.50309(13) 0.0525(6) Uani 1 2 d S
O4 O 0.6980(2) 0.0267(4) 0.37691(18) 0.0339(6) Uani 0.50 1 d P
O1 O 0.15866(19) 0.2500 0.72600(14) 0.0424(5) Uani 1 2 d S
N2 N 0.14239(18) 0.2500 0.38765(13) 0.0215(5) Uani 1 2 d S
C2 C 0.0998(2) 0.2500 0.48383(17) 0.0309(6) Uani 1 2 d S
C3 C 0.2852(3) 0.2500 0.3851(2) 0.0430(7) Uani 1 2 d S
C1 C 0.09370(19) 0.0594(3) 0.34146(13) 0.0390(5) Uani 1 1 d .
H1A H 0.0012 0.0581 0.3440 0.058 Uiso 1 1 calc R
H1B H 0.1268 -0.0645 0.3714 0.058 Uiso 1 1 calc R
H1C H 0.1212 0.0601 0.2788 0.058 Uiso 1 1 calc R
N1 N 0.5062(2) 0.2500 0.61436(15) 0.0321(5) Uani 1 2 d S
O3 O 0.7848(3) 0.1320(5) 0.35215(19) 0.0432(7) Uani 0.50 1 d P
O5 O 0.5729(2) 0.1708(5) 0.4108(2) 0.0582(10) Uani 0.50 1 d P
H2A H 0.0149 0.2500 0.4841 0.070 Uiso 1 2 d SR
H2B H 0.1387 0.1279 0.5128 0.070 Uiso 1 1 d R
H3A H 0.3211 0.2500 0.3264 0.070 Uiso 1 2 d SR
H2 H 0.5493 0.2500 0.6699 0.070 Uiso 1 2 d SR
H1 H 0.1963 0.1425 0.6971 0.070 Uiso 1 1 d R
H3B H 0.3153 0.1156 0.4194 0.070 Uiso 1 1 d R
H3 H 0.5603 0.2500 0.5675 0.070 Uiso 1 2 d SR
H4 H 0.4582 0.1314 0.6130 0.070 Uiso 1 1 d R

loop_
_atom_site_aniso_label
_atom_site_aniso_U_11
_atom_site_aniso_U_22
_atom_site_aniso_U_33
_atom_site_aniso_U_23
_atom_site_aniso_U_13
_atom_site_aniso_U_12
S1 0.0210(4) 0.0184(4) 0.0233(4) 0.000 0.0007(2) 0.000
O2 0.0887(17) 0.0409(12) 0.0279(11) 0.000 -0.0199(11) 0.000
O4 0.0413(15) 0.0186(12) 0.0418(15) -0.0092(12) -0.0002(11) -0.0019(11)
O1 0.0483(12) 0.0299(10) 0.0489(12) 0.000 0.0162(10) 0.000
N2 0.0184(10) 0.0204(10) 0.0256(10) 0.000 0.0007(7) 0.000
C2 0.0360(13) 0.0326(14) 0.0240(12) 0.000 0.0021(10) 0.000
C3 0.0206(13) 0.0516(19) 0.0567(19) 0.000 0.0053(12) 0.000
C1 0.0515(12) 0.0323(11) 0.0331(10) -0.0091(8) 0.0016(9) -0.0123(9)
N1 0.0339(12) 0.0275(11) 0.0349(12) 0.000 0.0076(9) 0.000
O3 0.0466(15) 0.0374(17) 0.0456(17) -0.0122(13) 0.0109(13) 0.0147(14)
O5 0.0265(14) 0.0402(17) 0.108(3) -0.0011(16) 0.0076(14) -0.0101(12)

loop_
_atom_type_symbol
_atom_type_description
_atom_type_scat_dispersion_real
_atom_type_scat_dispersion_imag
_atom_type_scat_source
C C 0.0181 0.0091 'International Tables Vol C Tables 4.2.6.8 and 6.1.1.4'
H H 0.0000 0.0000 'International Tables Vol C Tables 4.2.6.8 and 6.1.1.4'
N N 0.0311 0.0180 'International Tables Vol C Tables 4.2.6.8 and 6.1.1.4'
O O 0.0492 0.0322 'International Tables Vol C Tables 4.2.6.8 and 6.1.1.4'
S S 0.3331 0.5567 'International Tables Vol C Tables 4.2.6.8 and 6.1.1.4'

loop_
_geom_angle_atom_site_label_1
_geom_angle_atom_site_label_2
_geom_angle_atom_site_label_3
_geom_angle
_geom_angle_site_symmetry_1
_geom_angle_site_symmetry_3
O3 S1 O3 63.3(2) 8_565 .
O3 S1 O5 138.29(18) 8_565 .
O3 S1 O5 112.41(18) . .
O3 S1 O5 112.41(18) 8_565 8_565
O3 S1 O5 138.29(18) . 8_565
O5 S1 O5 40.7(3) . 8_565
O3 S1 O2 110.79(14) 8_565 .
O3 S1 O2 110.79(14) . .
O5 S1 O2 109.08(17) . .
O5 S1 O2 109.08(17) 8_565 .
O3 S1 O4 108.29(17) 8_565 .
O3 S1 O4 47.52(15) . .
O5 S1 O4 69.05(16) . .
O5 S1 O4 107.40(17) 8_565 .
O2 S1 O4 108.73(11) . .
O3 S1 O4 47.52(15) 8_565 8_565
O3 S1 O4 108.29(17) . 8_565
O5 S1 O4 107.40(17) . 8_565
O5 S1 O4 69.05(16) 8_565 8_565
O2 S1 O4 108.73(11) . 8_565
O4 S1 O4 141.2(2) . 8_565
O3 O4 S1 62.93(17) . .
O3 O4 O5 112.4(2) . .
S1 O4 O5 53.82(13) . .
C1 N2 C1 109.9(2) . 8_565
C1 N2 C2 109.62(12) . .
C1 N2 C2 109.62(12) 8_565 .
C1 N2 C3 109.41(14) . .
C1 N2 C3 109.41(14) 8_565 .
C2 N2 C3 108.9(2) . .
O4 O3 S1 69.55(18) . .
O4 O3 O3 124.40(17) . 8_565
S1 O3 O3 58.37(12) . 8_565
O5 O5 S1 69.63(13) 8_565 .
O5 O5 O4 123.18(13) 8_565 .
S1 O5 O4 57.13(13) . .

loop_
_geom_bond_atom_site_label_1
_geom_bond_atom_site_label_2
_geom_bond_distance
_geom_bond_site_symmetry_2
S1 O3 1.434(3) 8_565
S1 O3 1.434(3) .
S1 O5 1.450(3) .
S1 O5 1.450(3) 8_565
S1 O2 1.458(2) .
S1 O4 1.509(2) .
S1 O4 1.509(2) 8_565
O4 O3 1.188(4) .
O4 O5 1.678(4) .
N2 C1 1.484(2) .
N2 C1 1.484(2) 8_565
N2 C2 1.490(3) .
N2 C3 1.497(3) .
O3 O3 1.504(6) 8_565
O5 O5 1.010(7) 8_565
